data_7717348
loop_
_publ_author_name
'Lu, Rongdeng'
'Huang, Tinghui'
'Goloveshkin, Alexander'
'Kopytov, Dmitry'
'Orekhova, Kseniya'
'Khanbekov, Ivan'
'Utochnikova, Valentina V.'

_publ_section_title
;
 What is the key factor affecting the cathodoluminescence intensity of
 europium complexes?
;
_journal_issue 45
_journal_name_full 'Dalton transactions (Cambridge, England : 2003)'
_journal_page_first 18104
_journal_page_last 18109
_journal_paper_doi 10.1039/d4dt02501f
_journal_volume 53
_journal_year 2024
_chemical_formula_moiety 'C42 H27 Eu N2 O7, H2 O'
_chemical_formula_sum 'C42 H29 Eu N2 O8'
_chemical_formula_weight 841.63
_space_group_crystal_system triclinic
_space_group_IT_number 2
_space_group_name_Hall '-P 1'
_space_group_name_H-M_alt 'P -1'
_atom_sites_solution_hydrogens mixed
_atom_sites_solution_primary dual
_audit_creation_date 2024-07-21
_audit_creation_method
;
Olex2 1.3
(compiled 2020.11.12 svn.r5f609507 for OlexSys, GUI svn.r6408)
;
_audit_update_record
;
2024-07-21 deposited with the CCDC.	2024-10-17 downloaded from the CCDC.
;
_cell_angle_alpha 72.3670(10)
_cell_angle_beta 81.1620(10)
_cell_angle_gamma 82.4180(10)
_cell_formula_units_Z 2
_cell_length_a 9.0051(3)
_cell_length_b 11.6133(3)
_cell_length_c 17.4351(5)
_cell_measurement_reflns_used 9079
_cell_measurement_temperature 120
_cell_measurement_theta_max 29.38
_cell_measurement_theta_min 2.30
_cell_volume 1709.97(9)
_computing_cell_refinement 'SAINT V8.40B (?, 2016)'
_computing_data_reduction 'SAINT V8.40B (?, 2016)'
_computing_molecular_graphics 'Olex2 1.3 (Dolomanov et al., 2009)'
_computing_publication_material 'Olex2 1.3 (Dolomanov et al., 2009)'
_computing_structure_refinement 'XL  (Sheldrick, 2008)'
_computing_structure_solution 'SHELXT  (Sheldrick, 2015)'
_diffrn_ambient_temperature 120
_diffrn_measured_fraction_theta_full 0.995
_diffrn_measured_fraction_theta_max 0.971
_diffrn_measurement_device_type 'Bruker APEX-II CCD'
_diffrn_measurement_method '\f and \w scans'
_diffrn_radiation_type MoK\a
_diffrn_radiation_wavelength 0.71073
_diffrn_reflns_av_R_equivalents 0.0310
_diffrn_reflns_av_unetI/netI 0.0574
_diffrn_reflns_Laue_measured_fraction_full 0.995
_diffrn_reflns_Laue_measured_fraction_max 0.971
_diffrn_reflns_limit_h_max 12
_diffrn_reflns_limit_h_min -12
_diffrn_reflns_limit_k_max 16
_diffrn_reflns_limit_k_min -15
_diffrn_reflns_limit_l_max 24
_diffrn_reflns_limit_l_min -24
_diffrn_reflns_number 21560
_diffrn_reflns_point_group_measured_fraction_full 0.995
_diffrn_reflns_point_group_measured_fraction_max 0.971
_diffrn_reflns_theta_full 25.242
_diffrn_reflns_theta_max 30.606
_diffrn_reflns_theta_min 1.234
_diffrn_source_current 30.0
_diffrn_source_power 1.5
_diffrn_source_voltage 50.0
_diffrn_standards_number 0
_exptl_absorpt_coefficient_mu 1.895
_exptl_absorpt_correction_T_max 0.7461
_exptl_absorpt_correction_T_min 0.6514
_exptl_absorpt_correction_type multi-scan
_exptl_absorpt_process_details
;
SADABS-2016/2 (Bruker,2016/2) was used for absorption correction.
wR2(int) was 0.0670 before and 0.0364 after correction.
The Ratio of minimum to maximum transmission is 0.8731.
The \l/2 correction factor is Not present.
;
_exptl_crystal_colour colourless
_exptl_crystal_colour_primary colourless
_exptl_crystal_density_diffrn 1.635
_exptl_crystal_description block
_exptl_crystal_F_000 844
_exptl_crystal_preparation Luminescent
_exptl_crystal_size_max 0.21
_exptl_crystal_size_mid 0.15
_exptl_crystal_size_min 0.13
_refine_diff_density_max 0.842
_refine_diff_density_min -0.762
_refine_diff_density_rms 0.116
_refine_ls_extinction_method none
_refine_ls_goodness_of_fit_ref 1.023
_refine_ls_hydrogen_treatment constr
_refine_ls_matrix_type full
_refine_ls_number_parameters 484
_refine_ls_number_reflns 10223
_refine_ls_number_restraints 1
_refine_ls_restrained_S_all 1.023
_refine_ls_R_factor_all 0.0373
_refine_ls_R_factor_gt 0.0291
_refine_ls_shift/su_max 0.005
_refine_ls_shift/su_mean 0.000
_refine_ls_structure_factor_coef Fsqd
_refine_ls_weighting_details 'w=1/[\s^2^(Fo^2^)+(0.0223P)^2^] where P=(Fo^2^+2Fc^2^)/3'
_refine_ls_weighting_scheme calc
_refine_ls_wR_factor_gt 0.0563
_refine_ls_wR_factor_ref 0.0574
_reflns_Friedel_coverage 0.000
_reflns_number_gt 8687
_reflns_number_total 10223
_reflns_threshold_expression 'I > 2\s(I)'
_cod_data_source_file d4dt02501f2.cif
_cod_data_source_block a_a
_cod_depositor_comments 'Adding full bibliography for 7717348.cif.'
_cod_database_code 7717348
_shelx_shelxl_version_number 2018/3
_shelx_space_group_comment
;
The symmetry employed for this shelxl refinement is uniquely defined
by the following loop, which should always be used as a source of
symmetry information in preference to the above space-group names.
They are only intended as comments.
;
_olex2_refinement_description
;
1. Fixed Uiso
 At 1.2 times of:
  All C(H) groups
 At 1.5 times of:
  All O(H,H) groups
2. Restrained distances
 Eu1-H7A \\sim Eu1-H7B
 with sigma of 0.02
3.a Free rotating group:
 O7(H7A,H7B), O8(H8A,H8B)
3.b Aromatic/amide H refined with riding coordinates:
 C30(H30), C27(H27), C7(H7), C11(H11), C12(H12), C40(H40), C39(H39), C33(H33),
 C1(H1), C36(H36), C2(H2), C42(H42), C34(H34), C8(H8), C28(H28), C18(H18),
 C14(H14), C22(H22), C15(H15), C23(H23), C24(H24), C17(H17), C20(H20), C16(H16),
  C21(H21)
;
_olex2_submission_special_instructions 'No special instructions were received'

loop_
_space_group_symop_operation_xyz
'x, y, z'
'-x, -y, -z'

loop_
_atom_site_label
_atom_site_type_symbol
_atom_site_fract_x
_atom_site_fract_y
_atom_site_fract_z
_atom_site_U_iso_or_equiv
_atom_site_adp_type
_atom_site_occupancy
_atom_site_site_symmetry_order
_atom_site_calc_flag
_atom_site_refinement_flags_posn
_atom_site_refinement_flags_adp
_atom_site_refinement_flags_occupancy
_atom_site_disorder_assembly
_atom_site_disorder_group
Eu1 Eu 0.45639(2) 0.54272(2) 0.85059(2) 0.00942(3) Uani 1 1 d D . . . .
O4 O 0.87430(16) 0.39240(14) 0.95235(9) 0.0141(3) Uani 1 1 d . . . . .
O5 O 0.49108(17) -0.34398(13) 0.93288(9) 0.0149(3) Uani 1 1 d . . . . .
O6 O 0.62651(17) -0.38379(13) 1.03599(9) 0.0142(3) Uani 1 1 d . . . . .
O2 O 0.61049(17) 0.71092(13) 0.75847(9) 0.0150(3) Uani 1 1 d . . . . .
O3 O 0.68114(17) 0.43760(13) 0.87995(9) 0.0145(3) Uani 1 1 d . . . . .
O1 O 0.38315(17) 0.69463(14) 0.73141(9) 0.0173(3) Uani 1 1 d . . . . .
O7 O 0.19804(17) 0.61328(15) 0.88825(9) 0.0164(3) Uani 1 1 d G . . . .
H7A H 0.161779 0.618428 0.935204 0.025 Uiso 1 1 d DG U . . .
H7B H 0.121854 0.626789 0.862403 0.025 Uiso 1 1 d DG U . . .
N2 N 0.5940(2) 0.47089(17) 0.72500(11) 0.0135(4) Uani 1 1 d . . . . .
N1 N 0.3171(2) 0.41062(16) 0.79362(11) 0.0121(4) Uani 1 1 d . . . . .
O8 O -0.08328(19) 0.62661(17) 0.83778(12) 0.0286(4) Uani 1 1 d G . . . .
H8A H -0.166008 0.670002 0.828816 0.043 Uiso 1 1 d G U . . .
H8B H -0.108214 0.563996 0.875708 0.043 Uiso 1 1 d G U . . .
C38 C 0.5742(2) -0.3130(2) 0.97362(13) 0.0119(4) Uani 1 1 d . . . . .
C26 C 0.5229(2) 0.84809(19) 0.63754(13) 0.0138(5) Uani 1 1 d . . . . .
C6 C 0.5263(2) 0.40242(19) 0.69210(13) 0.0118(4) Uani 1 1 d . . . . .
C30 C 0.4206(3) 0.8712(2) 0.58293(13) 0.0153(5) Uani 1 1 d . . . . .
H30 H 0.338905 0.824816 0.594761 0.018 Uiso 1 1 calc R U . . .
C10 C 0.5948(2) 0.3624(2) 0.62469(13) 0.0139(4) Uani 1 1 d . . . . .
C27 C 0.6473(3) 0.9194(2) 0.62050(13) 0.0171(5) Uani 1 1 d . . . . .
H27 H 0.716168 0.903963 0.657832 0.021 Uiso 1 1 calc R U . . .
C7 C 0.7341(2) 0.4971(2) 0.69288(14) 0.0171(5) Uani 1 1 d . . . . .
H7 H 0.783512 0.541395 0.715955 0.021 Uiso 1 1 calc R U . . .
C37 C 0.6079(2) -0.18255(19) 0.94849(13) 0.0117(4) Uani 1 1 d . . . . .
C11 C 0.5166(2) 0.2852(2) 0.59771(14) 0.0172(5) Uani 1 1 d . . . . .
H11 H 0.558331 0.261871 0.551911 0.021 Uiso 1 1 calc R U . . .
C12 C 0.3833(2) 0.2454(2) 0.63727(14) 0.0176(5) Uani 1 1 d . . . . .
H12 H 0.336812 0.193596 0.618895 0.021 Uiso 1 1 calc R U . . .
C4 C 0.3119(2) 0.2814(2) 0.70694(13) 0.0133(4) Uani 1 1 d . . . . .
C35 C 0.7232(2) -0.01984(19) 0.97292(13) 0.0121(4) Uani 1 1 d . . . . .
C40 C 0.5516(2) 0.0253(2) 0.86967(13) 0.0154(5) Uani 1 1 d . . . . .
H40 H 0.501117 0.081348 0.829492 0.019 Uiso 1 1 calc R U . . .
C5 C 0.3795(2) 0.36508(19) 0.73142(13) 0.0116(4) Uani 1 1 d . . . . .
C41 C 0.6458(2) 0.06627(19) 0.91223(13) 0.0123(4) Uani 1 1 d . . . . .
C39 C 0.5338(2) -0.09549(19) 0.88677(13) 0.0140(4) Uani 1 1 d . . . . .
H39 H 0.472648 -0.120647 0.857654 0.017 Uiso 1 1 calc R U . . .
C31 C 0.7702(2) 0.36189(19) 0.92462(13) 0.0115(4) Uani 1 1 d . . . . .
C25 C 0.5047(3) 0.7454(2) 0.71380(13) 0.0142(5) Uani 1 1 d . . . . .
C33 C 0.8284(2) 0.14174(19) 1.00192(13) 0.0148(5) Uani 1 1 d . . . . .
H33 H 0.888915 0.166868 1.031405 0.018 Uiso 1 1 calc R U . . .
C9 C 0.7425(2) 0.3970(2) 0.58995(13) 0.0145(5) Uani 1 1 d . . . . .
C13 C 0.1045(2) 0.1364(2) 0.74207(13) 0.0133(4) Uani 1 1 d . . . . .
C32 C 0.7521(2) 0.22876(19) 0.94142(13) 0.0118(4) Uani 1 1 d . . . . .
C3 C 0.1744(2) 0.2379(2) 0.75230(13) 0.0123(4) Uani 1 1 d . . . . .
C1 C 0.1824(2) 0.3754(2) 0.83126(13) 0.0137(4) Uani 1 1 d . . . . .
H1 H 0.135134 0.409402 0.871662 0.016 Uiso 1 1 calc R U . . .
C29 C 0.5628(2) 1.03506(19) 0.49144(13) 0.0134(4) Uani 1 1 d . . . . .
C36 C 0.7015(2) -0.14475(19) 0.98925(13) 0.0139(4) Uani 1 1 d . . . . .
H36 H 0.752176 -0.202225 1.028687 0.017 Uiso 1 1 calc R U . . .
C2 C 0.1099(2) 0.29040(19) 0.81270(13) 0.0137(4) Uani 1 1 d . . . . .
H2 H 0.016864 0.268449 0.841157 0.016 Uiso 1 1 calc R U . . .
C19 C 0.8240(2) 0.3608(2) 0.51866(13) 0.0150(5) Uani 1 1 d . . . . .
C42 C 0.6635(2) 0.19151(19) 0.89784(13) 0.0130(4) Uani 1 1 d . . . . .
H42 H 0.613774 0.249169 0.858051 0.016 Uiso 1 1 calc R U . . .
C34 C 0.8138(3) 0.0208(2) 1.01734(14) 0.0171(5) Uani 1 1 d . . . . .
H34 H 0.863949 -0.035462 1.057547 0.021 Uiso 1 1 calc R U . . .
C8 C 0.8109(3) 0.4618(2) 0.62650(14) 0.0175(5) Uani 1 1 d . . . . .
H8 H 0.908830 0.482223 0.606969 0.021 Uiso 1 1 calc R U . . .
C28 C 0.6661(3) 1.0105(2) 0.54959(14) 0.0169(5) Uani 1 1 d . . . . .
H28 H 0.747402 1.056922 0.539262 0.020 Uiso 1 1 calc R U . . .
C18 C 0.1890(3) 0.0259(2) 0.74228(14) 0.0194(5) Uani 1 1 d . . . . .
H18 H 0.292888 0.018896 0.742877 0.023 Uiso 1 1 calc R U . . .
C14 C -0.0517(3) 0.1446(2) 0.74046(14) 0.0172(5) Uani 1 1 d . . . . .
H14 H -0.109722 0.216809 0.741025 0.021 Uiso 1 1 calc R U . . .
C22 C 0.9845(3) 0.2951(2) 0.38591(15) 0.0265(6) Uani 1 1 d . . . . .
H22 H 1.037576 0.272512 0.341801 0.032 Uiso 1 1 calc R U . . .
C15 C -0.1202(3) 0.0461(2) 0.73803(15) 0.0232(5) Uani 1 1 d . . . . .
H15 H -0.223442 0.053237 0.735238 0.028 Uiso 1 1 calc R U . . .
C23 C 0.8507(3) 0.3671(2) 0.37744(15) 0.0242(6) Uani 1 1 d . . . . .
H23 H 0.814285 0.394679 0.327298 0.029 Uiso 1 1 calc R U . . .
C24 C 0.7694(3) 0.3990(2) 0.44380(14) 0.0207(5) Uani 1 1 d . . . . .
H24 H 0.677811 0.446259 0.437971 0.025 Uiso 1 1 calc R U . . .
C17 C 0.1189(3) -0.0725(2) 0.74159(15) 0.0249(6) Uani 1 1 d . . . . .
H17 H 0.175849 -0.145662 0.742387 0.030 Uiso 1 1 calc R U . . .
C20 C 0.9604(3) 0.2900(2) 0.52587(15) 0.0249(6) Uani 1 1 d . . . . .
H20 H 0.999119 0.264842 0.575378 0.030 Uiso 1 1 calc R U . . .
C16 C -0.0354(3) -0.0633(2) 0.73974(15) 0.0252(6) Uani 1 1 d . . . . .
H16 H -0.081991 -0.130087 0.739646 0.030 Uiso 1 1 calc R U . . .
C21 C 1.0402(3) 0.2561(2) 0.46014(16) 0.0314(7) Uani 1 1 d . . . . .
H21 H 1.130721 0.207274 0.466005 0.038 Uiso 1 1 calc R U . . .

loop_
_atom_site_aniso_label
_atom_site_aniso_U_11
_atom_site_aniso_U_22
_atom_site_aniso_U_33
_atom_site_aniso_U_23
_atom_site_aniso_U_13
_atom_site_aniso_U_12
Eu1 0.01264(5) 0.00774(5) 0.00796(5) -0.00178(4) -0.00057(4) -0.00317(4)
O4 0.0146(8) 0.0134(8) 0.0148(8) -0.0040(6) -0.0005(6) -0.0048(6)
O5 0.0209(8) 0.0120(8) 0.0133(8) -0.0043(6) -0.0016(6) -0.0063(6)
O6 0.0187(8) 0.0107(8) 0.0118(8) -0.0007(6) -0.0006(6) -0.0040(6)
O2 0.0209(8) 0.0121(8) 0.0110(8) -0.0002(6) -0.0032(6) -0.0039(6)
O3 0.0160(8) 0.0110(8) 0.0156(8) -0.0019(6) -0.0035(6) -0.0006(6)
O1 0.0192(8) 0.0149(8) 0.0141(8) 0.0014(7) -0.0006(6) -0.0033(7)
O7 0.0147(8) 0.0229(9) 0.0125(8) -0.0068(7) -0.0018(6) -0.0007(7)
N2 0.0140(9) 0.0152(10) 0.0124(9) -0.0058(8) 0.0014(7) -0.0044(7)
N1 0.0135(9) 0.0119(9) 0.0114(9) -0.0048(7) 0.0005(7) -0.0022(7)
O8 0.0231(9) 0.0219(10) 0.0352(11) 0.0050(8) -0.0072(8) -0.0097(8)
C38 0.0123(10) 0.0127(11) 0.0095(10) -0.0035(9) 0.0047(8) -0.0033(8)
C26 0.0207(11) 0.0091(11) 0.0095(11) -0.0016(8) 0.0026(9) -0.0015(9)
C6 0.0138(10) 0.0120(11) 0.0110(10) -0.0048(8) -0.0028(8) -0.0012(8)
C30 0.0186(11) 0.0125(11) 0.0140(11) -0.0026(9) 0.0020(9) -0.0063(9)
C10 0.0156(11) 0.0137(11) 0.0124(11) -0.0042(9) -0.0007(9) -0.0013(9)
C27 0.0218(12) 0.0147(12) 0.0139(12) -0.0021(9) -0.0034(9) -0.0019(9)
C7 0.0153(11) 0.0184(12) 0.0206(12) -0.0096(10) 0.0004(9) -0.0057(9)
C37 0.0139(10) 0.0103(10) 0.0099(10) -0.0026(8) 0.0044(8) -0.0047(8)
C11 0.0178(11) 0.0203(12) 0.0165(12) -0.0105(10) 0.0031(9) -0.0055(9)
C12 0.0176(11) 0.0215(13) 0.0182(12) -0.0121(10) 0.0009(9) -0.0064(9)
C4 0.0148(11) 0.0137(11) 0.0129(11) -0.0055(9) -0.0018(8) -0.0026(9)
C35 0.0124(10) 0.0107(11) 0.0127(11) -0.0033(9) 0.0006(8) -0.0025(8)
C40 0.0191(11) 0.0128(11) 0.0154(12) -0.0031(9) -0.0054(9) -0.0029(9)
C5 0.0130(10) 0.0117(11) 0.0103(10) -0.0037(8) -0.0007(8) -0.0010(8)
C41 0.0131(10) 0.0111(11) 0.0112(11) -0.0022(8) 0.0013(8) -0.0017(8)
C39 0.0191(11) 0.0131(11) 0.0119(11) -0.0053(9) -0.0034(9) -0.0034(9)
C31 0.0111(10) 0.0125(11) 0.0109(10) -0.0055(9) 0.0042(8) -0.0030(8)
C25 0.0205(11) 0.0105(11) 0.0095(11) -0.0024(9) 0.0034(9) -0.0012(9)
C33 0.0154(11) 0.0124(11) 0.0176(12) -0.0048(9) -0.0032(9) -0.0022(9)
C9 0.0144(11) 0.0156(11) 0.0131(11) -0.0042(9) 0.0002(9) -0.0015(9)
C13 0.0147(11) 0.0157(11) 0.0113(11) -0.0055(9) -0.0006(8) -0.0052(9)
C32 0.0113(10) 0.0127(11) 0.0113(11) -0.0040(9) 0.0028(8) -0.0043(8)
C3 0.0128(10) 0.0117(11) 0.0130(11) -0.0038(9) -0.0025(8) -0.0015(8)
C1 0.0141(10) 0.0145(11) 0.0126(11) -0.0046(9) 0.0013(8) -0.0028(9)
C29 0.0172(11) 0.0105(11) 0.0107(11) -0.0017(8) -0.0002(8) -0.0001(8)
C36 0.0152(11) 0.0105(11) 0.0145(11) -0.0007(9) -0.0023(9) -0.0020(8)
C2 0.0119(10) 0.0148(11) 0.0145(11) -0.0046(9) 0.0023(8) -0.0048(8)
C19 0.0174(11) 0.0147(11) 0.0132(11) -0.0060(9) 0.0042(9) -0.0050(9)
C42 0.0139(10) 0.0109(11) 0.0129(11) -0.0021(9) -0.0006(8) -0.0016(8)
C34 0.0185(11) 0.0122(11) 0.0193(12) 0.0005(9) -0.0088(9) -0.0011(9)
C8 0.0147(11) 0.0209(13) 0.0184(12) -0.0091(10) 0.0042(9) -0.0057(9)
C28 0.0164(11) 0.0148(12) 0.0180(12) -0.0019(9) -0.0002(9) -0.0052(9)
C18 0.0173(11) 0.0174(12) 0.0265(14) -0.0104(10) -0.0051(10) 0.0001(9)
C14 0.0178(11) 0.0180(12) 0.0184(12) -0.0092(10) -0.0003(9) -0.0034(9)
C22 0.0335(15) 0.0265(14) 0.0229(14) -0.0154(11) 0.0118(11) -0.0126(12)
C15 0.0175(12) 0.0304(15) 0.0261(14) -0.0129(11) 0.0004(10) -0.0102(10)
C23 0.0301(14) 0.0310(15) 0.0154(13) -0.0094(11) 0.0010(10) -0.0141(12)
C24 0.0180(12) 0.0256(14) 0.0183(13) -0.0067(10) 0.0010(9) -0.0039(10)
C17 0.0309(14) 0.0143(12) 0.0320(15) -0.0101(11) -0.0049(11) -0.0009(10)
C20 0.0252(13) 0.0316(15) 0.0153(12) -0.0063(11) 0.0001(10) 0.0025(11)
C16 0.0288(14) 0.0195(13) 0.0315(15) -0.0117(11) -0.0006(11) -0.0106(11)
C21 0.0306(15) 0.0288(15) 0.0298(16) -0.0099(12) 0.0069(12) 0.0065(12)

loop_
_atom_type_symbol
_atom_type_description
_atom_type_scat_dispersion_real
_atom_type_scat_dispersion_imag
_atom_type_scat_source
C C 0.0033 0.0016 'International Tables Vol C Tables 4.2.6.8 and 6.1.1.4'
H H 0.0000 0.0000 'International Tables Vol C Tables 4.2.6.8 and 6.1.1.4'
Eu Eu -0.1578 3.6682 'International Tables Vol C Tables 4.2.6.8 and 6.1.1.4'
N N 0.0061 0.0033 'International Tables Vol C Tables 4.2.6.8 and 6.1.1.4'
O O 0.0106 0.0060 'International Tables Vol C Tables 4.2.6.8 and 6.1.1.4'

loop_
_geom_angle_atom_site_label_1
_geom_angle_atom_site_label_2
_geom_angle_atom_site_label_3
_geom_angle
_geom_angle_site_symmetry_1
_geom_angle_site_symmetry_3
_geom_angle_publ_flag
O5 Eu1 O6 91.20(5) 1_565 2_657 ?
O5 Eu1 O2 75.53(5) 1_565 . ?
O5 Eu1 O1 102.73(5) 1_565 . ?
O5 Eu1 O7 79.02(5) 1_565 . ?
O5 Eu1 N2 141.10(6) 1_565 . ?
O5 Eu1 N1 157.46(6) 1_565 . ?
O6 Eu1 O2 161.14(5) 2_657 . ?
O6 Eu1 O1 144.81(5) 2_657 . ?
O6 Eu1 O7 76.34(5) 2_657 . ?
O6 Eu1 N2 114.38(5) 2_657 . ?
O6 Eu1 N1 74.57(5) 2_657 . ?
O2 Eu1 N2 71.73(5) . . ?
O2 Eu1 N1 121.99(5) . . ?
O3 Eu1 O5 87.74(5) . 1_565 ?
O3 Eu1 O6 80.09(5) . 2_657 ?
O3 Eu1 O2 85.95(5) . . ?
O3 Eu1 O1 131.89(5) . . ?
O3 Eu1 O7 152.59(5) . . ?
O3 Eu1 N2 69.75(6) . . ?
O3 Eu1 N1 106.40(5) . . ?
O1 Eu1 O2 53.17(5) . . ?
O1 Eu1 O7 74.90(5) . . ?
O1 Eu1 N2 73.53(5) . . ?
O1 Eu1 N1 81.11(6) . . ?
O7 Eu1 O2 113.24(5) . . ?
O7 Eu1 N2 133.44(5) . . ?
O7 Eu1 N1 80.65(5) . . ?
N1 Eu1 N2 61.41(5) . . ?
C38 O5 Eu1 150.22(14) . 1_545 ?
C38 O6 Eu1 137.58(14) . 2_657 ?
C25 O2 Eu1 89.16(13) . . ?
C31 O3 Eu1 155.13(14) . . ?
C25 O1 Eu1 95.81(13) . . ?
Eu1 O7 H7A 125.0 . . ?
Eu1 O7 H7B 129.8 . . ?
H7A O7 H7B 104.5 . . ?
C6 N2 Eu1 121.29(13) . . ?
C7 N2 Eu1 121.64(15) . . ?
C7 N2 C6 117.04(19) . . ?
C5 N1 Eu1 123.40(14) . . ?
C1 N1 Eu1 119.05(14) . . ?
C1 N1 C5 117.26(19) . . ?
H8A O8 H8B 104.5 . . ?
O5 C38 O6 124.0(2) . . ?
O5 C38 C37 117.93(19) . . ?
O6 C38 C37 118.0(2) . . ?
C30 C26 C27 119.9(2) . . ?
C30 C26 C25 119.5(2) . . ?
C27 C26 C25 120.6(2) . . ?
N2 C6 C10 123.37(19) . . ?
N2 C6 C5 117.01(19) . . ?
C10 C6 C5 119.56(19) . . ?
C26 C30 H30 119.5 . . ?
C26 C30 C29 121.1(2) . 2_676 ?
C29 C30 H30 119.5 2_676 . ?
C6 C10 C11 118.66(19) . . ?
C6 C10 C9 117.7(2) . . ?
C9 C10 C11 123.5(2) . . ?
C26 C27 H27 119.8 . . ?
C28 C27 C26 120.4(2) . . ?
C28 C27 H27 119.8 . . ?
N2 C7 H7 118.2 . . ?
N2 C7 C8 123.7(2) . . ?
C8 C7 H7 118.2 . . ?
C39 C37 C38 120.3(2) . . ?
C36 C37 C38 120.3(2) . . ?
C36 C37 C39 119.2(2) . . ?
C10 C11 H11 119.2 . . ?
C12 C11 C10 121.5(2) . . ?
C12 C11 H11 119.2 . . ?
C11 C12 H12 119.2 . . ?
C11 C12 C4 121.5(2) . . ?
C4 C12 H12 119.2 . . ?
C5 C4 C12 118.56(19) . . ?
C5 C4 C3 118.09(19) . . ?
C3 C4 C12 123.3(2) . . ?
C41 C35 C36 118.2(2) . . ?
C34 C35 C41 119.4(2) . . ?
C34 C35 C36 122.3(2) . . ?
C41 C40 H40 119.5 . . ?
C39 C40 H40 119.5 . . ?
C39 C40 C41 121.0(2) . . ?
N1 C5 C6 116.66(19) . . ?
N1 C5 C4 123.45(19) . . ?
C4 C5 C6 119.82(19) . . ?
C35 C41 C40 119.1(2) . . ?
C35 C41 C42 118.2(2) . . ?
C40 C41 C42 122.6(2) . . ?
C37 C39 H39 119.7 . . ?
C40 C39 C37 120.5(2) . . ?
C40 C39 H39 119.7 . . ?
O4 C31 O3 123.2(2) . . ?
O4 C31 C32 119.17(19) . . ?
O3 C31 C32 117.53(19) . . ?
O2 C25 C26 119.9(2) . . ?
O1 C25 O2 121.8(2) . . ?
O1 C25 C26 118.3(2) . . ?
C32 C33 H33 119.8 . . ?
C34 C33 H33 119.8 . . ?
C34 C33 C32 120.4(2) . . ?
C10 C9 C19 122.1(2) . . ?
C8 C9 C10 117.7(2) . . ?
C8 C9 C19 120.2(2) . . ?
C18 C13 C3 121.1(2) . . ?
C14 C13 C3 120.1(2) . . ?
C14 C13 C18 118.5(2) . . ?
C33 C32 C31 119.84(19) . . ?
C42 C32 C31 120.44(19) . . ?
C42 C32 C33 119.7(2) . . ?
C4 C3 C13 123.80(19) . . ?
C2 C3 C4 116.9(2) . . ?
C2 C3 C13 119.13(19) . . ?
N1 C1 H1 118.5 . . ?
N1 C1 C2 123.0(2) . . ?
C2 C1 H1 118.5 . . ?
C30 C29 C29 118.7(3) 2_676 2_676 ?
C30 C29 C28 122.2(2) 2_676 . ?
C28 C29 C29 119.1(2) . 2_676 ?
C37 C36 C35 121.9(2) . . ?
C37 C36 H36 119.1 . . ?
C35 C36 H36 119.1 . . ?
C3 C2 C1 120.9(2) . . ?
C3 C2 H2 119.5 . . ?
C1 C2 H2 119.5 . . ?
C24 C19 C9 121.8(2) . . ?
C20 C19 C9 119.5(2) . . ?
C20 C19 C24 118.6(2) . . ?
C41 C42 H42 119.3 . . ?
C32 C42 C41 121.4(2) . . ?
C32 C42 H42 119.3 . . ?
C35 C34 H34 119.5 . . ?
C33 C34 C35 120.9(2) . . ?
C33 C34 H34 119.5 . . ?
C7 C8 H8 119.8 . . ?
C9 C8 C7 120.4(2) . . ?
C9 C8 H8 119.8 . . ?
C27 C28 C29 120.8(2) . . ?
C27 C28 H28 119.6 . . ?
C29 C28 H28 119.6 . . ?
C13 C18 H18 119.8 . . ?
C17 C18 C13 120.4(2) . . ?
C17 C18 H18 119.8 . . ?
C13 C14 H14 119.7 . . ?
C15 C14 C13 120.5(2) . . ?
C15 C14 H14 119.7 . . ?
C23 C22 H22 120.0 . . ?
C23 C22 C21 120.0(2) . . ?
C21 C22 H22 120.0 . . ?
C14 C15 H15 119.9 . . ?
C14 C15 C16 120.2(2) . . ?
C16 C15 H15 119.9 . . ?
C22 C23 H23 119.9 . . ?
C22 C23 C24 120.1(2) . . ?
C24 C23 H23 119.9 . . ?
C19 C24 C23 120.6(2) . . ?
C19 C24 H24 119.7 . . ?
C23 C24 H24 119.7 . . ?
C18 C17 H17 119.7 . . ?
C18 C17 C16 120.6(2) . . ?
C16 C17 H17 119.7 . . ?
C19 C20 H20 119.5 . . ?
C19 C20 C21 120.9(2) . . ?
C21 C20 H20 119.5 . . ?
C15 C16 H16 120.2 . . ?
C17 C16 C15 119.7(2) . . ?
C17 C16 H16 120.2 . . ?
C22 C21 C20 119.8(2) . . ?
C22 C21 H21 120.1 . . ?
C20 C21 H21 120.1 . . ?

loop_
_geom_bond_atom_site_label_1
_geom_bond_atom_site_label_2
_geom_bond_distance
_geom_bond_site_symmetry_2
_geom_bond_publ_flag
Eu1 O5 2.2971(15) 1_565 ?
Eu1 O6 2.3608(15) 2_657 ?
Eu1 O2 2.5397(15) . ?
Eu1 O3 2.2663(15) . ?
Eu1 O1 2.3996(15) . ?
Eu1 O7 2.4225(15) . ?
Eu1 N2 2.6506(17) . ?
Eu1 N1 2.5937(18) . ?
O4 C31 1.253(2) . ?
O5 C38 1.258(3) . ?
O6 C38 1.262(3) . ?
O2 C25 1.270(3) . ?
O3 C31 1.270(3) . ?
O1 C25 1.264(3) . ?
O7 H7A 0.8502 . ?
O7 H7B 0.8498 . ?
N2 C6 1.358(3) . ?
N2 C7 1.334(3) . ?
N1 C5 1.361(3) . ?
N1 C1 1.339(3) . ?
O8 H8A 0.8499 . ?
O8 H8B 0.8501 . ?
C38 C37 1.503(3) . ?
C26 C30 1.370(3) . ?
C26 C27 1.422(3) . ?
C26 C25 1.497(3) . ?
C6 C10 1.418(3) . ?
C6 C5 1.448(3) . ?
C30 H30 0.9300 . ?
C30 C29 1.420(3) 2_676 ?
C10 C11 1.430(3) . ?
C10 C9 1.429(3) . ?
C27 H27 0.9300 . ?
C27 C28 1.366(3) . ?
C7 H7 0.9300 . ?
C7 C8 1.397(3) . ?
C37 C39 1.417(3) . ?
C37 C36 1.370(3) . ?
C11 H11 0.9300 . ?
C11 C12 1.352(3) . ?
C12 H12 0.9300 . ?
C12 C4 1.435(3) . ?
C4 C5 1.409(3) . ?
C4 C3 1.427(3) . ?
C35 C41 1.417(3) . ?
C35 C36 1.425(3) . ?
C35 C34 1.416(3) . ?
C40 H40 0.9300 . ?
C40 C41 1.418(3) . ?
C40 C39 1.368(3) . ?
C41 C42 1.425(3) . ?
C39 H39 0.9300 . ?
C31 C32 1.510(3) . ?
C33 H33 0.9300 . ?
C33 C32 1.414(3) . ?
C33 C34 1.368(3) . ?
C9 C19 1.488(3) . ?
C9 C8 1.373(3) . ?
C13 C3 1.475(3) . ?
C13 C18 1.402(3) . ?
C13 C14 1.401(3) . ?
C32 C42 1.371(3) . ?
C3 C2 1.388(3) . ?
C1 H1 0.9300 . ?
C1 C2 1.391(3) . ?
C29 C29 1.422(4) 2_676 ?
C29 C28 1.421(3) . ?
C36 H36 0.9300 . ?
C2 H2 0.9300 . ?
C19 C24 1.389(3) . ?
C19 C20 1.385(3) . ?
C42 H42 0.9300 . ?
C34 H34 0.9300 . ?
C8 H8 0.9300 . ?
C28 H28 0.9300 . ?
C18 H18 0.9300 . ?
C18 C17 1.381(3) . ?
C14 H14 0.9300 . ?
C14 C15 1.384(3) . ?
C22 H22 0.9300 . ?
C22 C23 1.374(4) . ?
C22 C21 1.384(4) . ?
C15 H15 0.9300 . ?
C15 C16 1.388(3) . ?
C23 H23 0.9300 . ?
C23 C24 1.392(3) . ?
C24 H24 0.9300 . ?
C17 H17 0.9300 . ?
C17 C16 1.384(3) . ?
C20 H20 0.9300 . ?
C20 C21 1.389(3) . ?
C16 H16 0.9300 . ?
C21 H21 0.9300 . ?

loop_
_geom_torsion_atom_site_label_1
_geom_torsion_atom_site_label_2
_geom_torsion_atom_site_label_3
_geom_torsion_atom_site_label_4
_geom_torsion
_geom_torsion_site_symmetry_1
_geom_torsion_site_symmetry_2
_geom_torsion_site_symmetry_3
_geom_torsion_site_symmetry_4
_geom_torsion_publ_flag
Eu1 O5 C38 O6 -65.1(4) 1_545 . . . ?
Eu1 O5 C38 C37 117.6(3) 1_545 . . . ?
Eu1 O6 C38 O5 -38.5(3) 2_657 . . . ?
Eu1 O6 C38 C37 138.75(17) 2_657 . . . ?
Eu1 O2 C25 O1 2.5(2) . . . . ?
Eu1 O2 C25 C26 -176.85(18) . . . . ?
Eu1 O3 C31 O4 -110.2(3) . . . . ?
Eu1 O3 C31 C32 72.5(4) . . . . ?
Eu1 O1 C25 O2 -2.7(2) . . . . ?
Eu1 O1 C25 C26 176.70(16) . . . . ?
Eu1 N2 C6 C10 179.61(15) . . . . ?
Eu1 N2 C6 C5 -3.3(3) . . . . ?
Eu1 N2 C7 C8 -179.67(17) . . . . ?
Eu1 N1 C5 C6 -5.3(3) . . . . ?
Eu1 N1 C5 C4 171.89(16) . . . . ?
Eu1 N1 C1 C2 -170.18(16) . . . . ?
O4 C31 C32 C33 14.1(3) . . . . ?
O4 C31 C32 C42 -165.23(19) . . . . ?
O5 C38 C37 C39 7.1(3) . . . . ?
O5 C38 C37 C36 -178.06(19) . . . . ?
O6 C38 C37 C39 -170.37(19) . . . . ?
O6 C38 C37 C36 4.5(3) . . . . ?
O3 C31 C32 C33 -168.51(19) . . . . ?
O3 C31 C32 C42 12.1(3) . . . . ?
N2 C6 C10 C11 176.7(2) . . . . ?
N2 C6 C10 C9 -0.3(3) . . . . ?
N2 C6 C5 N1 5.4(3) . . . . ?
N2 C6 C5 C4 -171.84(19) . . . . ?
N2 C7 C8 C9 0.5(4) . . . . ?
N1 C1 C2 C3 -0.8(3) . . . . ?
C38 C37 C39 C40 172.9(2) . . . . ?
C38 C37 C36 C35 -173.14(19) . . . . ?
C26 C27 C28 C29 -0.5(3) . . . . ?
C6 N2 C7 C8 2.3(3) . . . . ?
C6 C10 C11 C12 -3.2(3) . . . . ?
C6 C10 C9 C19 -179.5(2) . . . . ?
C6 C10 C9 C8 3.0(3) . . . . ?
C30 C26 C27 C28 -0.5(3) . . . . ?
C30 C26 C25 O2 168.9(2) . . . . ?
C30 C26 C25 O1 -10.5(3) . . . . ?
C30 C29 C28 C27 -179.8(2) 2_676 . . . ?
C10 C6 C5 N1 -177.35(19) . . . . ?
C10 C6 C5 C4 5.4(3) . . . . ?
C10 C11 C12 C4 1.7(4) . . . . ?
C10 C9 C19 C24 62.9(3) . . . . ?
C10 C9 C19 C20 -119.0(3) . . . . ?
C10 C9 C8 C7 -3.1(3) . . . . ?
C27 C26 C30 C29 0.7(3) . . . 2_676 ?
C27 C26 C25 O2 -9.5(3) . . . . ?
C27 C26 C25 O1 171.1(2) . . . . ?
C7 N2 C6 C10 -2.4(3) . . . . ?
C7 N2 C6 C5 174.7(2) . . . . ?
C11 C10 C9 C19 3.8(3) . . . . ?
C11 C10 C9 C8 -173.8(2) . . . . ?
C11 C12 C4 C5 3.4(3) . . . . ?
C11 C12 C4 C3 -177.5(2) . . . . ?
C12 C4 C5 N1 176.1(2) . . . . ?
C12 C4 C5 C6 -6.8(3) . . . . ?
C12 C4 C3 C13 11.1(3) . . . . ?
C12 C4 C3 C2 -173.1(2) . . . . ?
C4 C3 C2 C1 -4.3(3) . . . . ?
C35 C41 C42 C32 -0.3(3) . . . . ?
C40 C41 C42 C32 178.2(2) . . . . ?
C5 N1 C1 C2 3.9(3) . . . . ?
C5 C6 C10 C11 -0.4(3) . . . . ?
C5 C6 C10 C9 -177.3(2) . . . . ?
C5 C4 C3 C13 -169.8(2) . . . . ?
C5 C4 C3 C2 6.0(3) . . . . ?
C41 C35 C36 C37 -0.4(3) . . . . ?
C41 C35 C34 C33 -0.6(3) . . . . ?
C41 C40 C39 C37 0.9(3) . . . . ?
C39 C37 C36 C35 1.8(3) . . . . ?
C39 C40 C41 C35 0.5(3) . . . . ?
C39 C40 C41 C42 -178.0(2) . . . . ?
C31 C32 C42 C41 179.49(18) . . . . ?
C25 C26 C30 C29 -177.66(19) . . . 2_676 ?
C25 C26 C27 C28 177.9(2) . . . . ?
C33 C32 C42 C41 0.1(3) . . . . ?
C9 C10 C11 C12 173.6(2) . . . . ?
C9 C19 C24 C23 177.8(2) . . . . ?
C9 C19 C20 C21 -179.2(2) . . . . ?
C13 C3 C2 C1 171.7(2) . . . . ?
C13 C18 C17 C16 0.8(4) . . . . ?
C13 C14 C15 C16 2.0(4) . . . . ?
C32 C33 C34 C35 0.4(3) . . . . ?
C3 C4 C5 N1 -3.1(3) . . . . ?
C3 C4 C5 C6 174.0(2) . . . . ?
C3 C13 C18 C17 172.9(2) . . . . ?
C3 C13 C14 C15 -174.3(2) . . . . ?
C1 N1 C5 C6 -179.07(19) . . . . ?
C1 N1 C5 C4 -1.9(3) . . . . ?
C29 C29 C28 C27 1.2(4) 2_676 . . . ?
C36 C37 C39 C40 -2.0(3) . . . . ?
C36 C35 C41 C40 -0.7(3) . . . . ?
C36 C35 C41 C42 177.87(19) . . . . ?
C36 C35 C34 C33 -177.9(2) . . . . ?
C19 C9 C8 C7 179.3(2) . . . . ?
C19 C20 C21 C22 1.2(4) . . . . ?
C34 C35 C41 C40 -178.1(2) . . . . ?
C34 C35 C41 C42 0.5(3) . . . . ?
C34 C35 C36 C37 176.9(2) . . . . ?
C34 C33 C32 C31 -179.6(2) . . . . ?
C34 C33 C32 C42 -0.2(3) . . . . ?
C8 C9 C19 C24 -119.6(3) . . . . ?
C8 C9 C19 C20 58.5(3) . . . . ?
C18 C13 C3 C4 49.6(3) . . . . ?
C18 C13 C3 C2 -126.1(2) . . . . ?
C18 C13 C14 C15 -0.9(3) . . . . ?
C18 C17 C16 C15 0.4(4) . . . . ?
C14 C13 C3 C4 -137.1(2) . . . . ?
C14 C13 C3 C2 47.2(3) . . . . ?
C14 C13 C18 C17 -0.5(3) . . . . ?
C14 C15 C16 C17 -1.8(4) . . . . ?
C22 C23 C24 C19 1.5(4) . . . . ?
C23 C22 C21 C20 0.0(4) . . . . ?
C24 C19 C20 C21 -1.0(4) . . . . ?
C20 C19 C24 C23 -0.3(4) . . . . ?
C21 C22 C23 C24 -1.3(4) . . . . ?
